data_4304285
loop_
_publ_author_name
'Shane G. Telfer'
'Nyree D. Parker'
'Reiko Kuroda'
'Takunori Harada'
'Julie Lefebvre'
'Daniel B. Leznoff'

_publ_section_title
;
Helicates, Boxes, and Polymers from Simple Pyridine-Alcohol Ligands: the
Impact of the Identity of the Transition Metal Ion
;
_journal_name_full 'Inorganic Chemistry'
_journal_page_first 209
_journal_page_last 218
_journal_paper_doi 10.1021/ic701757e
_journal_volume 47
_journal_year 2008
_chemical_formula_sum 'C69 H96 Cl4 N8 Ni8 O21'
_chemical_formula_weight 1985.02
_chemical_name_systematic
;
 ?
;
_space_group_IT_number 29
_symmetry_cell_setting orthorhombic
_symmetry_space_group_name_Hall 'P 2c -2ac'
_symmetry_space_group_name_H-M 'P c a 21'
_atom_sites_solution_hydrogens geom
_atom_sites_solution_primary direct
_atom_sites_solution_secondary difmap
_audit_creation_method SHELXL-97
_cell_angle_alpha 90.00
_cell_angle_beta 90.00
_cell_angle_gamma 90.00
_cell_formula_units_Z 4
_cell_length_a 15.9492(13)
_cell_length_b 35.895(3)
_cell_length_c 13.9089(11)
_cell_measurement_reflns_used 9999
_cell_measurement_temperature 173(2)
_cell_measurement_theta_max 27.92
_cell_measurement_theta_min 1.40
_cell_volume 7962.8(11)
_computing_structure_refinement 'SHELXL-97 (Sheldrick, 1997)'
_diffrn_ambient_temperature 173(2)
_diffrn_measured_fraction_theta_full 0.980
_diffrn_measured_fraction_theta_max 0.980
_diffrn_radiation_monochromator graphite
_diffrn_radiation_source 'fine-focus sealed tube'
_diffrn_radiation_type MoK\a
_diffrn_radiation_wavelength 0.71073
_diffrn_reflns_av_R_equivalents 0.0439
_diffrn_reflns_av_sigmaI/netI 0.0689
_diffrn_reflns_limit_h_max 20
_diffrn_reflns_limit_h_min -12
_diffrn_reflns_limit_k_max 47
_diffrn_reflns_limit_k_min -45
_diffrn_reflns_limit_l_max 17
_diffrn_reflns_limit_l_min -18
_diffrn_reflns_number 47874
_diffrn_reflns_theta_full 27.92
_diffrn_reflns_theta_max 27.92
_diffrn_reflns_theta_min 1.40
_exptl_absorpt_coefficient_mu 2.058
_exptl_absorpt_correction_T_max 0.8207
_exptl_absorpt_correction_T_min 0.6272
_exptl_absorpt_correction_type empirical
_exptl_absorpt_process_details SADABS
_exptl_crystal_colour green
_exptl_crystal_density_diffrn 1.656
_exptl_crystal_density_method 'not measured'
_exptl_crystal_description prism
_exptl_crystal_F_000 4104
_exptl_crystal_size_max 0.25
_exptl_crystal_size_mid 0.15
_exptl_crystal_size_min 0.10
_refine_diff_density_max 1.638
_refine_diff_density_min -0.733
_refine_diff_density_rms 0.133
_refine_ls_abs_structure_details 'Flack H D (1983), Acta Cryst. A39, 876-881'
_refine_ls_abs_structure_Flack 0.00(3)
_refine_ls_extinction_method none
_refine_ls_goodness_of_fit_ref 1.027
_refine_ls_hydrogen_treatment fixed
_refine_ls_matrix_type full
_refine_ls_number_parameters 1002
_refine_ls_number_reflns 18174
_refine_ls_number_restraints 440
_refine_ls_restrained_S_all 1.024
_refine_ls_R_factor_all 0.0776
_refine_ls_R_factor_gt 0.0575
_refine_ls_shift/su_max 0.015
_refine_ls_shift/su_mean 0.000
_refine_ls_structure_factor_coef Fsqd
_refine_ls_weighting_details 'calc w=1/[\s^2^(Fo^2^)+(0.0607P)^2^+17.9916P] where P=(Fo^2^+2Fc^2^)/3'
_refine_ls_weighting_scheme calc
_refine_ls_wR_factor_gt 0.1320
_refine_ls_wR_factor_ref 0.1391
_reflns_number_gt 14121
_reflns_number_total 18174
_reflns_threshold_expression >2sigma(I)
_cod_data_source_file ic701757e-file012_7.cif
_cod_data_source_block '[Ni4(1-H)4(OAc)2Cl2(MeOH)2]'
_cod_database_code 4304285

loop_
_symmetry_equiv_pos_as_xyz
'x, y, z'
'-x, -y, z+1/2'
'x+1/2, -y, z'
'-x+1/2, y, z+1/2'

loop_
_atom_site_label
_atom_site_type_symbol
_atom_site_fract_x
_atom_site_fract_y
_atom_site_fract_z
_atom_site_U_iso_or_equiv
_atom_site_adp_type
_atom_site_occupancy
_atom_site_symmetry_multiplicity
_atom_site_calc_flag
_atom_site_refinement_flags
_atom_site_disorder_assembly
_atom_site_disorder_group
N1 N 0.4690(4) 0.70826(15) 0.2142(4) 0.0246(13) Uani 1 1 d . . .
C2 C 0.3896(5) 0.69682(19) 0.2122(5) 0.0277(13) Uani 1 1 d U . .
C3 C 0.3219(5) 0.7198(2) 0.1956(5) 0.0311(13) Uani 1 1 d U . .
H3 H 0.2665 0.7101 0.1955 0.037 Uiso 1 1 calc R . .
C4 C 0.3362(5) 0.7574(2) 0.1791(5) 0.0345(12) Uani 1 1 d U . .
H4 H 0.2915 0.7740 0.1644 0.041 Uiso 1 1 calc R . .
C5 C 0.4186(5) 0.7699(2) 0.1848(5) 0.0305(12) Uani 1 1 d U . .
H5 H 0.4306 0.7956 0.1766 0.037 Uiso 1 1 calc R . .
C6 C 0.4823(5) 0.74546(19) 0.2022(4) 0.0281(13) Uani 1 1 d U . .
C7 C 0.3740(5) 0.65554(19) 0.2270(6) 0.0340(16) Uani 1 1 d U . .
H7A H 0.3227 0.6521 0.2661 0.041 Uiso 1 1 calc R . .
H7B H 0.3649 0.6434 0.1639 0.041 Uiso 1 1 calc R . .
O8 O 0.4406(3) 0.63897(12) 0.2725(4) 0.0263(12) Uani 1 1 d . . .
C9 C 0.5696(5) 0.7602(2) 0.2098(5) 0.0347(15) Uani 1 1 d U . .
H9A H 0.5930 0.7636 0.1452 0.052 Uiso 1 1 calc R . .
H9B H 0.6044 0.7426 0.2458 0.052 Uiso 1 1 calc R . .
H9C H 0.5688 0.7842 0.2434 0.052 Uiso 1 1 calc R . .
N11 N 0.4444(4) 0.70139(14) 0.4411(4) 0.0255(13) Uani 1 1 d . . .
C12 C 0.5213(5) 0.71780(18) 0.4417(5) 0.0264(12) Uani 1 1 d U . .
C13 C 0.5322(5) 0.75568(19) 0.4556(5) 0.0358(14) Uani 1 1 d U . .
H13 H 0.5868 0.7663 0.4550 0.043 Uiso 1 1 calc R . .
C14 C 0.4636(6) 0.7775(2) 0.4701(5) 0.0413(14) Uani 1 1 d U . .
H14 H 0.4693 0.8035 0.4808 0.050 Uiso 1 1 calc R . .
C15 C 0.3869(5) 0.7612(2) 0.4690(5) 0.0376(14) Uani 1 1 d U . .
H15 H 0.3385 0.7763 0.4778 0.045 Uiso 1 1 calc R . .
C16 C 0.3772(5) 0.72334(19) 0.4554(5) 0.0319(14) Uani 1 1 d U . .
C17 C 0.5952(4) 0.69253(17) 0.4247(5) 0.0239(13) Uani 1 1 d U . .
H17A H 0.6380 0.7060 0.3867 0.029 Uiso 1 1 calc R . .
H17B H 0.6206 0.6858 0.4872 0.029 Uiso 1 1 calc R . .
O18 O 0.5722(3) 0.65991(13) 0.3756(3) 0.0236(11) Uani 1 1 d . . .
C19 C 0.2933(4) 0.7061(2) 0.4568(5) 0.0366(16) Uani 1 1 d U . .
H19A H 0.2894 0.6875 0.4054 0.055 Uiso 1 1 calc R . .
H19B H 0.2506 0.7253 0.4470 0.055 Uiso 1 1 calc R . .
H19C H 0.2841 0.6940 0.5191 0.055 Uiso 1 1 calc R . .
N21 N 0.6357(4) 0.54871(16) 0.4225(4) 0.0318(14) Uani 1 1 d . . .
C22 C 0.5612(5) 0.53400(19) 0.4541(5) 0.0309(14) Uani 1 1 d U . .
C23 C 0.5592(5) 0.4979(2) 0.4888(5) 0.0404(15) Uani 1 1 d U . .
H23 H 0.5085 0.4884 0.5151 0.049 Uiso 1 1 calc R . .
C24 C 0.6283(6) 0.4757(2) 0.4862(6) 0.0469(16) Uani 1 1 d U . .
H24 H 0.6265 0.4508 0.5098 0.056 Uiso 1 1 calc R . .
C25 C 0.7007(5) 0.4903(2) 0.4486(6) 0.0445(15) Uani 1 1 d U . .
H25 H 0.7490 0.4749 0.4429 0.053 Uiso 1 1 calc R . .
C26 C 0.7045(5) 0.5269(2) 0.4187(6) 0.0398(16) Uani 1 1 d U . .
C27 C 0.4889(5) 0.55943(18) 0.4576(5) 0.0305(15) Uani 1 1 d U . .
H27A H 0.4374 0.5457 0.4394 0.037 Uiso 1 1 calc R . .
H27B H 0.4816 0.5687 0.5241 0.037 Uiso 1 1 calc R . .
O28 O 0.5001(3) 0.59013(13) 0.3943(3) 0.0242(11) Uani 1 1 d . . .
C29 C 0.7845(5) 0.5435(2) 0.3831(7) 0.054(2) Uani 1 1 d U . .
H29A H 0.7745 0.5560 0.3214 0.080 Uiso 1 1 calc R . .
H29B H 0.8264 0.5238 0.3745 0.080 Uiso 1 1 calc R . .
H29C H 0.8052 0.5617 0.4299 0.080 Uiso 1 1 calc R . .
N31 N 0.5558(5) 0.53714(16) 0.2142(5) 0.0393(17) Uani 1 1 d . . .
C32 C 0.6322(5) 0.5479(2) 0.1840(6) 0.0333(15) Uani 1 1 d U . .
C33 C 0.6942(6) 0.5239(2) 0.1550(6) 0.0433(16) Uani 1 1 d U . .
H33 H 0.7464 0.5329 0.1314 0.052 Uiso 1 1 calc R . .
C34 C 0.6775(6) 0.4855(2) 0.1616(6) 0.0467(15) Uani 1 1 d U . .
H34 H 0.7194 0.4678 0.1450 0.056 Uiso 1 1 calc R . .
C35 C 0.6010(6) 0.4741(2) 0.1918(6) 0.0492(16) Uani 1 1 d U . .
H35 H 0.5891 0.4482 0.1951 0.059 Uiso 1 1 calc R . .
C36 C 0.5395(6) 0.4997(2) 0.2182(6) 0.0408(15) Uani 1 1 d U . .
C37 C 0.6484(5) 0.58851(18) 0.1840(5) 0.0266(14) Uani 1 1 d U . .
H37A H 0.7077 0.5930 0.2013 0.032 Uiso 1 1 calc R . .
H37B H 0.6392 0.5984 0.1184 0.032 Uiso 1 1 calc R . .
O38 O 0.5969(3) 0.60748(12) 0.2482(4) 0.0285(11) Uani 1 1 d . . .
C39 C 0.4563(6) 0.4872(2) 0.2521(7) 0.0493(18) Uani 1 1 d U . .
H39A H 0.4222 0.5090 0.2691 0.074 Uiso 1 1 calc R . .
H39B H 0.4631 0.4713 0.3087 0.074 Uiso 1 1 calc R . .
H39C H 0.4283 0.4732 0.2009 0.074 Uiso 1 1 calc R . .
N41 N 0.4411(4) 0.96113(15) 0.9806(4) 0.0312(15) Uani 1 1 d . . .
C42 C 0.3684(6) 0.9488(2) 1.0131(5) 0.0375(16) Uani 1 1 d U . .
C43 C 0.3088(7) 0.9727(2) 1.0497(6) 0.056(2) Uani 1 1 d U . .
H43 H 0.2564 0.9633 1.0713 0.067 Uiso 1 1 calc R . .
C44 C 0.3252(7) 1.0098(2) 1.0546(7) 0.071(2) Uani 1 1 d U . .
H44 H 0.2857 1.0264 1.0824 0.085 Uiso 1 1 calc R . .
C45 C 0.3987(7) 1.0228(2) 1.0193(6) 0.0552(18) Uani 1 1 d U . .
H45 H 0.4099 1.0488 1.0179 0.066 Uiso 1 1 calc R . .
C46 C 0.4577(6) 0.9974(2) 0.9850(5) 0.0419(15) Uani 1 1 d U . .
C47 C 0.3507(5) 0.90694(18) 1.0079(5) 0.0308(16) Uani 1 1 d U . .
H47A H 0.3634 0.8950 1.0704 0.037 Uiso 1 1 calc R . .
H47B H 0.2908 0.9026 0.9928 0.037 Uiso 1 1 calc R . .
O48 O 0.4022(3) 0.89158(11) 0.9346(3) 0.0185(9) Uani 1 1 d . . .
C49 C 0.5405(6) 1.0107(2) 0.9509(6) 0.054(2) Uani 1 1 d U . .
H49A H 0.5557 0.9975 0.8917 0.080 Uiso 1 1 calc R . .
H49B H 0.5829 1.0058 1.0003 0.080 Uiso 1 1 calc R . .
H49C H 0.5378 1.0375 0.9381 0.080 Uiso 1 1 calc R . .
N51 N 0.5337(4) 0.79043(14) 0.9465(4) 0.0232(12) Uani 1 1 d . . .
C52 C 0.6137(4) 0.80332(19) 0.9501(5) 0.0250(12) Uani 1 1 d U . .
C53 C 0.6813(5) 0.7790(2) 0.9638(6) 0.0372(15) Uani 1 1 d U . .
H53 H 0.7371 0.7883 0.9640 0.045 Uiso 1 1 calc R . .
C54 C 0.6673(5) 0.7431(2) 0.9764(6) 0.0434(16) Uani 1 1 d U . .
H54 H 0.7129 0.7268 0.9887 0.052 Uiso 1 1 calc R . .
C55 C 0.5857(5) 0.7291(2) 0.9718(6) 0.0404(16) Uani 1 1 d U . .
H55 H 0.5759 0.7031 0.9797 0.048 Uiso 1 1 calc R . .
C56 C 0.5193(5) 0.75314(18) 0.9557(5) 0.0284(14) Uani 1 1 d U . .
C57 C 0.6278(4) 0.84399(18) 0.9429(5) 0.0230(12) Uani 1 1 d U . .
H57A H 0.6360 0.8544 1.0081 0.028 Uiso 1 1 calc R . .
H57B H 0.6794 0.8488 0.9053 0.028 Uiso 1 1 calc R . .
O58 O 0.5587(3) 0.86206(11) 0.8980(3) 0.0176(10) Uani 1 1 d . . .
C59 C 0.4322(5) 0.73918(18) 0.9491(6) 0.0327(15) Uani 1 1 d U . .
H59A H 0.3935 0.7583 0.9729 0.049 Uiso 1 1 calc R . .
H59B H 0.4265 0.7166 0.9882 0.049 Uiso 1 1 calc R . .
H59C H 0.4189 0.7334 0.8820 0.049 Uiso 1 1 calc R . .
N61 N 0.5566(4) 0.80544(15) 0.7196(4) 0.0246(13) Uani 1 1 d . . .
C62 C 0.4828(5) 0.78853(17) 0.7207(4) 0.0233(13) Uani 1 1 d U . .
C63 C 0.4723(5) 0.75090(18) 0.7021(4) 0.0319(13) Uani 1 1 d U . .
H63 H 0.4180 0.7400 0.7010 0.038 Uiso 1 1 calc R . .
C64 C 0.5425(6) 0.7298(2) 0.6853(5) 0.0428(14) Uani 1 1 d U . .
H64 H 0.5373 0.7039 0.6725 0.051 Uiso 1 1 calc R . .
C65 C 0.6217(6) 0.7464(2) 0.6870(5) 0.0431(14) Uani 1 1 d U . .
H65 H 0.6708 0.7319 0.6776 0.052 Uiso 1 1 calc R . .
C66 C 0.6274(5) 0.7842(2) 0.7027(5) 0.0357(15) Uani 1 1 d U . .
C67 C 0.4066(4) 0.81218(15) 0.7417(4) 0.0200(12) Uani 1 1 d U . .
H67A H 0.3805 0.8203 0.6806 0.024 Uiso 1 1 calc R . .
H67B H 0.3648 0.7973 0.7779 0.024 Uiso 1 1 calc R . .
O68 O 0.4298(3) 0.84341(10) 0.7956(3) 0.0166(9) Uani 1 1 d . . .
C69 C 0.7109(5) 0.8034(2) 0.7017(6) 0.0427(17) Uani 1 1 d U . .
H69A H 0.7152 0.8190 0.6442 0.064 Uiso 1 1 calc R . .
H69B H 0.7558 0.7847 0.7009 0.064 Uiso 1 1 calc R . .
H69C H 0.7164 0.8189 0.7592 0.064 Uiso 1 1 calc R . .
N71 N 0.3553(4) 0.95444(15) 0.7724(4) 0.0282(14) Uani 1 1 d . . .
C72 C 0.4258(5) 0.97067(16) 0.7445(5) 0.0276(13) Uani 1 1 d U . .
C73 C 0.4291(5) 1.00867(17) 0.7177(5) 0.0339(13) Uani 1 1 d U . .
H73 H 0.4795 1.0195 0.6943 0.041 Uiso 1 1 calc R . .
C74 C 0.3577(6) 1.02923(19) 0.7267(5) 0.0434(14) Uani 1 1 d U . .
H74 H 0.3575 1.0549 0.7098 0.052 Uiso 1 1 calc R . .
C75 C 0.2859(5) 1.01252(19) 0.7602(6) 0.0439(15) Uani 1 1 d U . .
H75 H 0.2366 1.0268 0.7701 0.053 Uiso 1 1 calc R . .
C76 C 0.2862(5) 0.97457(19) 0.7795(5) 0.0342(15) Uani 1 1 d U . .
C77 C 0.5038(4) 0.94717(16) 0.7353(4) 0.0245(13) Uani 1 1 d U . .
H77A H 0.5122 0.9402 0.6671 0.029 Uiso 1 1 calc R . .
H77B H 0.5532 0.9618 0.7562 0.029 Uiso 1 1 calc R . .
O78 O 0.4976(3) 0.91483(11) 0.7913(3) 0.0210(10) Uani 1 1 d . . .
C79 C 0.2082(5) 0.9562(2) 0.8125(8) 0.057(2) Uani 1 1 d U . .
H79A H 0.1838 0.9419 0.7594 0.086 Uiso 1 1 calc R . .
H79B H 0.1681 0.9752 0.8339 0.086 Uiso 1 1 calc R . .
H79C H 0.2211 0.9394 0.8661 0.086 Uiso 1 1 calc R . .
C101 C 0.5677(6) 0.6263(2) 0.5888(6) 0.0355(18) Uani 1 1 d U . .
C102 C 0.5878(6) 0.6265(2) 0.6943(6) 0.050(2) Uani 1 1 d U . .
H10A H 0.5933 0.6008 0.7174 0.076 Uiso 1 1 calc R . .
H10B H 0.5426 0.6390 0.7295 0.076 Uiso 1 1 calc R . .
H10C H 0.6406 0.6398 0.7049 0.076 Uiso 1 1 calc R . .
O103 O 0.6247(4) 0.61451(14) 0.5388(4) 0.0325(12) Uani 1 1 d . . .
O104 O 0.4948(4) 0.63864(13) 0.5645(4) 0.0369(14) Uani 1 1 d . . .
C111 C 0.4927(6) 0.6200(2) 0.0554(6) 0.042(2) Uani 1 1 d U . .
C112 C 0.4792(8) 0.6192(3) -0.0506(7) 0.082(4) Uani 1 1 d U . .
H11A H 0.5115 0.5987 -0.0787 0.122 Uiso 1 1 calc R . .
H11B H 0.4977 0.6429 -0.0785 0.122 Uiso 1 1 calc R . .
H11C H 0.4195 0.6155 -0.0641 0.122 Uiso 1 1 calc R . .
O113 O 0.5257(3) 0.64989(14) 0.0873(4) 0.0324(12) Uani 1 1 d . . .
O114 O 0.4676(4) 0.59287(14) 0.1016(4) 0.0354(13) Uani 1 1 d . . .
C121 C 0.4251(4) 0.88115(16) 0.5885(4) 0.0167(13) Uani 1 1 d U . .
C122 C 0.4046(5) 0.87962(19) 0.4829(4) 0.0248(14) Uani 1 1 d U . .
H12A H 0.3657 0.8590 0.4707 0.037 Uiso 1 1 calc R . .
H12B H 0.4562 0.8757 0.4460 0.037 Uiso 1 1 calc R . .
H12C H 0.3785 0.9031 0.4632 0.037 Uiso 1 1 calc R . .
O123 O 0.3685(3) 0.89290(12) 0.6441(3) 0.0190(10) Uani 1 1 d . . .
O124 O 0.4992(3) 0.87030(12) 0.6135(3) 0.0208(10) Uani 1 1 d . . .
C131 C 0.5203(5) 0.8739(2) 1.1220(5) 0.0282(16) Uani 1 1 d U . .
C132 C 0.5456(6) 0.8725(2) 1.2279(5) 0.0427(19) Uani 1 1 d U . .
H13A H 0.6057 0.8670 1.2329 0.064 Uiso 1 1 calc R . .
H13B H 0.5136 0.8529 1.2604 0.064 Uiso 1 1 calc R . .
H13C H 0.5337 0.8965 1.2582 0.064 Uiso 1 1 calc R . .
O133 O 0.5386(4) 0.90454(13) 1.0808(3) 0.0319(13) Uani 1 1 d . . .
O134 O 0.4820(3) 0.84688(14) 1.0859(3) 0.0296(12) Uani 1 1 d . . .
Ni1 Ni 0.55158(6) 0.66122(2) 0.22832(6) 0.0234(2) Uani 1 1 d . . .
Ni2 Ni 0.61981(6) 0.60692(2) 0.39321(6) 0.0246(2) Uani 1 1 d . . .
Ni3 Ni 0.47994(6) 0.58488(2) 0.24713(7) 0.0285(2) Uani 1 1 d . . .
Ni4 Ni 0.45733(6) 0.64313(2) 0.42027(6) 0.0234(2) Uani 1 1 d . . .
Ni5 Ni 0.51695(6) 0.91437(2) 0.93816(6) 0.0230(2) Uani 1 1 d . . .
Ni6 Ni 0.54274(5) 0.86325(2) 0.75180(6) 0.01803(18) Uani 1 1 d . . .
Ni7 Ni 0.45010(5) 0.83806(2) 0.94379(6) 0.01678(17) Uani 1 1 d . . .
Ni8 Ni 0.37731(6) 0.89594(2) 0.78978(6) 0.01741(18) Uani 1 1 d . . .
Cl1 Cl 0.69190(15) 0.68120(6) 0.19691(16) 0.0459(5) Uani 1 1 d . . .
Cl2 Cl 0.33947(13) 0.56443(5) 0.26837(15) 0.0417(5) Uani 1 1 d . . .
Cl3 Cl 0.67518(11) 0.89368(5) 0.72361(12) 0.0343(4) Uani 1 1 d . . .
Cl4 Cl 0.31035(10) 0.81699(4) 0.97535(11) 0.0219(3) Uani 1 1 d . . .
O201 O 0.2620(3) 0.87245(12) 0.8193(3) 0.0275(6) Uani 1 1 d D . .
C202 C 0.2052(4) 0.85686(18) 0.7510(4) 0.0287(15) Uani 1 1 d D . .
H20A H 0.1668 0.8763 0.7283 0.043 Uiso 1 1 calc R . .
H20B H 0.1731 0.8368 0.7814 0.043 Uiso 1 1 calc R . .
H20C H 0.2369 0.8468 0.6965 0.043 Uiso 1 1 calc R . .
O211 O 0.6365(4) 0.93436(14) 0.9108(4) 0.0429(15) Uani 1 1 d D . .
O221 O 0.3353(3) 0.62049(13) 0.4347(4) 0.0349(11) Uani 1 1 d D . .
C222 C 0.2948(6) 0.6070(3) 0.5196(6) 0.078(3) Uani 1 1 d DU . .
H22A H 0.3332 0.5905 0.5546 0.117 Uiso 1 1 calc R . .
H22B H 0.2442 0.5932 0.5017 0.117 Uiso 1 1 calc R . .
H22C H 0.2794 0.6281 0.5607 0.117 Uiso 1 1 calc R . .
O231 O 0.7419(3) 0.63097(13) 0.3655(3) 0.0275(6) Uani 1 1 d DU . .
C232 C 0.7958(7) 0.6448(3) 0.4376(8) 0.093(4) Uani 1 1 d DU . .
H23A H 0.7661 0.6453 0.4992 0.139 Uiso 1 1 calc R . .
H23B H 0.8135 0.6701 0.4208 0.139 Uiso 1 1 calc R . .
H23C H 0.8452 0.6287 0.4428 0.139 Uiso 1 1 calc R . .
C211 C 0.6948(10) 0.9451(6) 0.9832(12) 0.176(8) Uani 1 1 d DU . .
O301 O 0.3738(4) 0.66787(19) 0.6824(5) 0.073(2) Uani 1 1 d D . .
C302 C 0.3523(11) 0.6359(4) 0.7399(12) 0.159(7) Uani 1 1 d DU . .
H30A H 0.4034 0.6251 0.7674 0.239 Uiso 1 1 calc R . .
H30B H 0.3243 0.6173 0.6996 0.239 Uiso 1 1 calc R . .
H30C H 0.3146 0.6435 0.7919 0.239 Uiso 1 1 calc R . .
H21A H 0.7523 0.9480 0.9445 0.239 Uiso 1 1 d . . .
H21B H 0.7164 0.9133 1.0036 0.239 Uiso 1 1 d . . .
H21C H 0.6865 0.9546 1.0297 0.239 Uiso 1 1 d . . .

loop_
_atom_site_aniso_label
_atom_site_aniso_U_11
_atom_site_aniso_U_22
_atom_site_aniso_U_33
_atom_site_aniso_U_23
_atom_site_aniso_U_13
_atom_site_aniso_U_12
N1 0.023(3) 0.030(3) 0.021(3) 0.009(2) 0.000(2) -0.001(2)
C2 0.036(3) 0.032(2) 0.015(3) 0.005(2) -0.001(3) -0.001(2)
C3 0.035(3) 0.038(2) 0.021(3) 0.000(2) -0.002(3) 0.0010(18)
C4 0.046(2) 0.039(2) 0.019(3) 0.011(3) 0.000(3) 0.006(2)
C5 0.050(3) 0.029(3) 0.012(3) 0.006(2) 0.003(3) 0.0004(18)
C6 0.042(3) 0.031(3) 0.011(3) 0.006(2) 0.002(3) -0.0040(18)
C7 0.039(4) 0.034(2) 0.029(4) 0.006(3) -0.004(3) -0.007(3)
O8 0.034(3) 0.020(2) 0.025(3) -0.0004(18) 0.000(2) -0.0045(19)
C9 0.049(3) 0.029(4) 0.026(4) 0.008(3) -0.007(3) -0.010(3)
N11 0.037(4) 0.028(3) 0.012(2) 0.000(2) 0.002(2) 0.009(2)
C12 0.036(3) 0.029(2) 0.015(3) 0.002(2) 0.006(3) 0.000(2)
C13 0.050(3) 0.028(2) 0.030(3) 0.003(3) 0.011(3) -0.001(2)
C14 0.061(3) 0.029(2) 0.034(4) 0.001(3) 0.009(3) 0.0065(16)
C15 0.051(3) 0.033(2) 0.028(3) 0.003(3) 0.008(3) 0.016(2)
C16 0.034(3) 0.035(2) 0.026(3) 0.002(3) 0.003(3) 0.012(2)
C17 0.025(3) 0.029(2) 0.018(3) -0.002(2) -0.002(3) -0.006(2)
O18 0.025(3) 0.032(3) 0.014(2) 0.0007(18) 0.000(2) 0.003(2)
C19 0.032(3) 0.049(3) 0.029(4) 0.011(3) 0.012(3) 0.012(2)
N21 0.040(4) 0.028(3) 0.027(3) 0.002(2) -0.004(3) 0.010(3)
C22 0.038(3) 0.030(2) 0.025(3) 0.007(2) 0.005(3) -0.003(2)
C23 0.054(3) 0.027(2) 0.040(4) 0.006(3) 0.008(3) -0.002(2)
C24 0.061(4) 0.030(3) 0.049(4) 0.004(3) -0.002(3) 0.005(2)
C25 0.053(3) 0.033(3) 0.048(4) -0.001(3) -0.002(3) 0.011(3)
C26 0.046(4) 0.035(3) 0.038(4) 0.001(3) -0.003(3) 0.006(3)
C27 0.033(3) 0.027(3) 0.031(4) 0.001(3) 0.002(3) -0.007(2)
O28 0.022(3) 0.028(2) 0.022(2) 0.0068(19) -0.004(2) -0.0009(19)
C29 0.047(4) 0.050(4) 0.064(6) 0.019(4) 0.014(4) 0.019(3)
N31 0.066(5) 0.021(3) 0.031(3) -0.010(2) 0.007(3) -0.001(3)
C32 0.037(4) 0.030(2) 0.033(3) -0.012(3) 0.003(3) 0.001(2)
C33 0.052(4) 0.035(2) 0.043(4) -0.011(3) 0.003(3) 0.013(2)
C34 0.064(3) 0.033(2) 0.043(4) -0.009(3) -0.017(3) 0.015(3)
C35 0.076(4) 0.029(3) 0.043(4) -0.007(3) -0.011(3) 0.005(2)
C36 0.063(3) 0.026(3) 0.034(4) -0.001(3) -0.006(3) -0.004(2)
C37 0.025(4) 0.029(2) 0.026(3) -0.002(3) 0.007(3) 0.005(2)
O38 0.038(3) 0.023(2) 0.025(3) -0.003(2) 0.001(3) 0.005(2)
C39 0.078(4) 0.025(3) 0.045(5) -0.001(3) 0.005(4) -0.016(3)
N41 0.061(4) 0.024(3) 0.009(2) -0.004(2) -0.002(3) -0.002(3)
C42 0.070(5) 0.023(2) 0.020(3) 0.002(2) 0.015(3) 0.003(2)
C43 0.091(5) 0.030(2) 0.048(4) 0.005(3) 0.035(4) 0.012(3)
C44 0.121(5) 0.027(2) 0.065(5) 0.006(3) 0.044(4) 0.018(3)
C45 0.108(5) 0.022(3) 0.036(4) 0.004(3) 0.009(4) 0.004(2)
C46 0.082(4) 0.029(3) 0.014(3) -0.001(3) 0.000(3) -0.006(2)
C47 0.055(5) 0.025(2) 0.012(3) 0.004(2) 0.012(3) -0.001(3)
O48 0.026(3) 0.017(2) 0.012(2) 0.0039(17) 0.006(2) 0.0008(18)
C49 0.098(5) 0.031(4) 0.032(4) -0.004(3) 0.009(4) -0.024(3)
N51 0.027(3) 0.027(3) 0.016(2) 0.008(2) -0.003(2) 0.000(2)
C52 0.013(3) 0.039(2) 0.023(3) 0.012(3) -0.004(3) -0.0015(18)
C53 0.017(3) 0.049(2) 0.045(4) 0.016(3) 0.005(3) 0.0066(18)
C54 0.030(2) 0.045(2) 0.055(4) 0.011(3) 0.004(3) 0.012(2)
C55 0.033(2) 0.031(3) 0.057(4) 0.009(3) 0.006(3) 0.0104(18)
C56 0.031(2) 0.024(3) 0.030(4) 0.005(3) -0.001(3) 0.0045(18)
C57 0.010(3) 0.040(2) 0.019(3) 0.007(3) -0.009(3) -0.006(2)
O58 0.016(2) 0.023(2) 0.013(2) 0.0054(16) -0.0028(19) -0.0006(17)
C59 0.032(2) 0.022(3) 0.045(4) 0.006(3) 0.002(3) 0.003(2)
N61 0.031(3) 0.033(3) 0.011(2) 0.003(2) 0.000(2) 0.005(2)
C62 0.038(3) 0.0218(19) 0.010(2) -0.004(2) -0.006(3) 0.006(2)
C63 0.057(3) 0.021(2) 0.017(3) -0.005(2) -0.004(3) 0.008(2)
C64 0.072(3) 0.028(2) 0.028(3) -0.005(3) 0.001(3) 0.0197(18)
C65 0.061(3) 0.044(2) 0.024(3) -0.004(3) 0.008(3) 0.027(2)
C66 0.043(3) 0.044(2) 0.020(3) 0.000(3) -0.003(3) 0.018(2)
C67 0.030(3) 0.017(2) 0.013(3) 0.002(2) -0.003(3) 0.0005(19)
O68 0.023(3) 0.0094(19) 0.018(2) -0.0017(16) 0.004(2) -0.0022(17)
C69 0.033(3) 0.062(4) 0.033(4) 0.003(4) 0.003(3) 0.023(2)
N71 0.055(4) 0.021(3) 0.009(3) 0.0020(19) 0.009(2) -0.001(3)
C72 0.050(3) 0.0174(19) 0.015(3) 0.001(2) 0.004(3) -0.003(2)
C73 0.061(3) 0.020(2) 0.021(3) 0.006(2) -0.005(3) -0.005(2)
C74 0.076(4) 0.023(2) 0.031(3) 0.003(3) -0.007(3) 0.0082(18)
C75 0.067(3) 0.025(2) 0.040(4) -0.002(3) 0.003(3) 0.021(2)
C76 0.049(4) 0.028(2) 0.026(3) 0.005(2) 0.006(3) 0.018(2)
C77 0.042(3) 0.018(2) 0.014(3) 0.003(2) 0.002(3) -0.0098(19)
O78 0.036(3) 0.0106(19) 0.017(2) 0.0027(16) 0.005(2) -0.0071(18)
C79 0.040(4) 0.047(4) 0.085(7) 0.023(5) 0.014(5) 0.026(3)
C101 0.051(5) 0.020(3) 0.035(3) 0.003(3) -0.006(4) -0.006(3)
C102 0.072(6) 0.039(4) 0.041(4) 0.011(3) -0.020(4) 0.008(4)
O103 0.043(3) 0.035(3) 0.019(2) 0.003(2) -0.002(2) -0.001(2)
O104 0.056(4) 0.029(3) 0.026(3) 0.003(2) -0.019(3) -0.007(2)
C111 0.059(6) 0.038(4) 0.029(3) -0.002(3) 0.000(4) -0.021(4)
C112 0.119(9) 0.097(8) 0.029(3) 0.009(5) -0.005(5) -0.055(7)
O113 0.037(3) 0.033(3) 0.027(3) -0.001(2) 0.002(2) -0.004(2)
O114 0.042(4) 0.029(3) 0.035(3) -0.003(2) 0.004(3) -0.009(2)
C121 0.025(3) 0.013(3) 0.012(2) 0.002(2) -0.002(2) -0.007(2)
C122 0.032(4) 0.030(3) 0.013(2) 0.003(2) -0.006(3) -0.002(3)
O123 0.019(2) 0.022(2) 0.017(2) -0.0048(16) 0.0022(18) -0.0004(17)
O124 0.024(3) 0.026(2) 0.013(2) 0.0018(17) 0.0060(19) 0.0023(19)
C131 0.034(4) 0.039(4) 0.012(3) 0.003(3) -0.002(3) -0.009(3)
C132 0.065(5) 0.047(4) 0.016(3) 0.011(3) -0.013(3) -0.016(4)
O133 0.057(4) 0.030(3) 0.009(2) 0.0052(19) -0.002(2) -0.023(3)
O134 0.045(3) 0.033(3) 0.011(2) 0.0056(19) -0.001(2) -0.009(2)
Ni1 0.0310(5) 0.0202(4) 0.0189(4) 0.0014(3) -0.0003(4) -0.0024(4)
Ni2 0.0270(5) 0.0232(4) 0.0234(5) 0.0016(3) 0.0004(4) 0.0012(4)
Ni3 0.0375(6) 0.0227(4) 0.0253(5) -0.0006(4) -0.0009(4) -0.0075(4)
Ni4 0.0271(5) 0.0238(4) 0.0192(4) 0.0037(3) 0.0020(4) -0.0020(4)
Ni5 0.0377(6) 0.0219(4) 0.0093(4) -0.0009(3) 0.0020(4) -0.0109(4)
Ni6 0.0206(4) 0.0224(4) 0.0111(4) 0.0001(3) 0.0012(4) -0.0012(3)
Ni7 0.0180(4) 0.0202(4) 0.0122(4) 0.0036(3) 0.0017(4) -0.0017(3)
Ni8 0.0245(5) 0.0156(4) 0.0121(4) 0.0021(3) 0.0035(3) 0.0013(3)
Cl1 0.0539(15) 0.0364(10) 0.0474(12) 0.0029(9) 0.0007(11) -0.0029(9)
Cl2 0.0434(11) 0.0394(10) 0.0424(11) 0.0012(8) -0.0040(9) -0.0161(8)
Cl3 0.0307(9) 0.0528(10) 0.0193(7) 0.0019(7) 0.0048(7) -0.0138(8)
Cl4 0.0179(8) 0.0250(8) 0.0229(8) 0.0093(6) 0.0027(7) -0.0022(6)
O201 0.0241(13) 0.0346(14) 0.0239(13) 0.0122(11) 0.0087(11) 0.0135(11)
C202 0.023(3) 0.044(4) 0.019(3) 0.004(3) -0.004(3) 0.000(3)
O211 0.070(4) 0.037(3) 0.022(2) -0.005(2) 0.010(3) -0.026(3)
O221 0.024(3) 0.043(3) 0.038(3) 0.000(2) 0.001(2) 0.002(2)
C222 0.074(5) 0.070(5) 0.090(5) -0.008(4) -0.009(4) -0.005(4)
O231 0.0241(13) 0.0346(14) 0.0239(13) 0.0122(11) 0.0087(11) 0.0135(11)
C232 0.091(6) 0.085(5) 0.102(6) 0.000(4) 0.013(4) -0.002(4)
C211 0.174(9) 0.180(9) 0.175(9) 0.004(5) 0.002(5) 0.001(5)
O301 0.069(5) 0.067(4) 0.082(5) -0.020(4) 0.017(4) -0.004(3)
C302 0.156(8) 0.166(8) 0.155(8) 0.009(5) -0.002(5) 0.008(5)

loop_
_atom_type_symbol
_atom_type_description
_atom_type_scat_dispersion_real
_atom_type_scat_dispersion_imag
_atom_type_scat_source
C C 0.0033 0.0016 'International Tables Vol C Tables 4.2.6.8 and 6.1.1.4'
H H 0.0000 0.0000 'International Tables Vol C Tables 4.2.6.8 and 6.1.1.4'
N N 0.0061 0.0033 'International Tables Vol C Tables 4.2.6.8 and 6.1.1.4'
O O 0.0106 0.0060 'International Tables Vol C Tables 4.2.6.8 and 6.1.1.4'
Cl Cl 0.1484 0.1585 'International Tables Vol C Tables 4.2.6.8 and 6.1.1.4'
Ni Ni 0.3393 1.1124 'International Tables Vol C Tables 4.2.6.8 and 6.1.1.4'

loop_
_geom_angle_atom_site_label_1
_geom_angle_atom_site_label_2
_geom_angle_atom_site_label_3
_geom_angle
_geom_angle_site_symmetry_1
_geom_angle_site_symmetry_3
_geom_angle_publ_flag
C2 N1 C6 116.6(6) . . ?
C2 N1 Ni1 110.0(4) . . ?
C6 N1 Ni1 133.2(5) . . ?
N1 C2 C3 124.3(7) . . ?
N1 C2 C7 117.0(6) . . ?
C3 C2 C7 118.7(7) . . ?
C2 C3 C4 118.8(8) . . ?
C5 C4 C3 117.3(7) . . ?
C6 C5 C4 120.5(7) . . ?
C5 C6 N1 122.4(7) . . ?
C5 C6 C9 118.6(7) . . ?
N1 C6 C9 119.0(7) . . ?
O8 C7 C2 111.1(6) . . ?
C7 O8 Ni1 111.3(4) . . ?
C7 O8 Ni3 124.2(4) . . ?
Ni1 O8 Ni3 93.0(2) . . ?
C7 O8 Ni4 121.6(5) . . ?
Ni1 O8 Ni4 99.1(2) . . ?
Ni3 O8 Ni4 101.4(2) . . ?
C16 N11 C12 117.7(6) . . ?
C16 N11 Ni4 132.4(5) . . ?
C12 N11 Ni4 109.9(4) . . ?
N11 C12 C13 122.6(7) . . ?
N11 C12 C17 116.3(5) . . ?
C13 C12 C17 121.0(7) . . ?
C14 C13 C12 119.0(8) . . ?
C15 C14 C13 118.5(7) . . ?
C14 C15 C16 121.7(7) . . ?
N11 C16 C15 120.5(7) . . ?
N11 C16 C19 118.7(6) . . ?
C15 C16 C19 120.8(6) . . ?
O18 C17 C12 112.0(6) . . ?
C17 O18 Ni4 109.6(4) . . ?
C17 O18 Ni2 128.0(4) . . ?
Ni4 O18 Ni2 91.29(19) . . ?
C17 O18 Ni1 120.1(4) . . ?
Ni4 O18 Ni1 99.6(2) . . ?
Ni2 O18 Ni1 101.3(2) . . ?
C26 N21 C22 119.5(6) . . ?
C26 N21 Ni2 130.9(5) . . ?
C22 N21 Ni2 109.5(4) . . ?
N21 C22 C23 119.5(7) . . ?
N21 C22 C27 116.8(6) . . ?
C23 C22 C27 123.5(7) . . ?
C24 C23 C22 121.4(8) . . ?
C23 C24 C25 117.9(7) . . ?
C24 C25 C26 121.0(8) . . ?
N21 C26 C25 120.4(8) . . ?
N21 C26 C29 118.4(7) . . ?
C25 C26 C29 121.2(7) . . ?
O28 C27 C22 111.2(6) . . ?
C27 O28 Ni2 111.0(4) . . ?
C27 O28 Ni4 124.6(4) . . ?
Ni2 O28 Ni4 92.3(2) . . ?
C27 O28 Ni3 121.3(4) . . ?
Ni2 O28 Ni3 99.6(2) . . ?
Ni4 O28 Ni3 101.84(19) . . ?
C32 N31 C36 117.7(7) . . ?
C32 N31 Ni3 110.4(5) . . ?
C36 N31 Ni3 131.9(6) . . ?
N31 C32 C33 124.5(7) . . ?
N31 C32 C37 116.1(6) . . ?
C33 C32 C37 119.4(7) . . ?
C32 C33 C34 117.2(8) . . ?
C35 C34 C33 119.3(8) . . ?
C34 C35 C36 121.0(8) . . ?
N31 C36 C35 120.2(8) . . ?
N31 C36 C39 118.7(7) . . ?
C35 C36 C39 121.0(7) . . ?
O38 C37 C32 112.3(6) . . ?
C37 O38 Ni3 109.9(4) . . ?
C37 O38 Ni2 121.5(4) . . ?
Ni3 O38 Ni2 99.6(2) . . ?
C37 O38 Ni1 125.0(4) . . ?
Ni3 O38 Ni1 92.9(2) . . ?
Ni2 O38 Ni1 101.7(2) . . ?
C42 N41 C46 119.2(7) . . ?
C42 N41 Ni5 109.0(5) . . ?
C46 N41 Ni5 131.6(6) . . ?
N41 C42 C43 121.4(7) . . ?
N41 C42 C47 118.3(7) . . ?
C43 C42 C47 120.2(8) . . ?
C44 C43 C42 119.8(9) . . ?
C43 C44 C45 119.1(9) . . ?
C44 C45 C46 119.0(7) . . ?
N41 C46 C45 121.3(8) . . ?
N41 C46 C49 118.5(7) . . ?
C45 C46 C49 120.2(7) . . ?
O48 C47 C42 108.0(6) . . ?
C47 O48 Ni5 110.6(4) . . ?
C47 O48 Ni8 124.1(4) . . ?
Ni5 O48 Ni8 99.75(19) . . ?
C47 O48 Ni7 121.9(4) . . ?
Ni5 O48 Ni7 92.29(19) . . ?
Ni8 O48 Ni7 101.67(19) . . ?
C52 N51 C56 119.2(6) . . ?
C52 N51 Ni7 108.0(4) . . ?
C56 N51 Ni7 132.2(5) . . ?
N51 C52 C53 121.0(6) . . ?
N51 C52 C57 118.4(6) . . ?
C53 C52 C57 120.5(6) . . ?
C54 C53 C52 119.8(7) . . ?
C53 C54 C55 120.3(7) . . ?
C56 C55 C54 119.6(7) . . ?
N51 C56 C55 119.9(7) . . ?
N51 C56 C59 118.9(6) . . ?
C55 C56 C59 121.1(6) . . ?
O58 C57 C52 111.2(5) . . ?
C57 O58 Ni7 109.2(4) . . ?
C57 O58 Ni6 122.8(4) . . ?
Ni7 O58 Ni6 102.3(2) . . ?
C57 O58 Ni5 123.0(4) . . ?
Ni7 O58 Ni5 91.46(19) . . ?
Ni6 O58 Ni5 102.03(18) . . ?
C62 N61 C66 118.3(6) . . ?
C62 N61 Ni6 110.5(4) . . ?
C66 N61 Ni6 131.1(5) . . ?
N61 C62 C63 123.5(7) . . ?
N61 C62 C67 117.4(5) . . ?
C63 C62 C67 119.1(7) . . ?
C64 C63 C62 118.1(8) . . ?
C63 C64 C65 120.0(7) . . ?
C66 C65 C64 118.9(7) . . ?
C65 C66 N61 121.2(8) . . ?
C65 C66 C69 120.6(7) . . ?
N61 C66 C69 118.2(6) . . ?
O68 C67 C62 110.0(5) . . ?
C67 O68 Ni6 110.8(4) . . ?
C67 O68 Ni8 127.2(4) . . ?
Ni6 O68 Ni8 91.58(16) . . ?
C67 O68 Ni7 119.7(3) . . ?
Ni6 O68 Ni7 100.9(2) . . ?
Ni8 O68 Ni7 100.67(18) . . ?
C76 N71 C72 119.3(6) . . ?
C76 N71 Ni8 131.6(5) . . ?
C72 N71 Ni8 108.9(4) . . ?
N71 C72 C73 122.2(7) . . ?
N71 C72 C77 118.6(5) . . ?
C73 C72 C77 119.1(6) . . ?
C74 C73 C72 117.8(7) . . ?
C73 C74 C75 119.4(6) . . ?
C74 C75 C76 119.5(7) . . ?
N71 C76 C75 121.6(7) . . ?
N71 C76 C79 118.7(6) . . ?
C75 C76 C79 119.7(7) . . ?
O78 C77 C72 110.9(5) . . ?
C77 O78 Ni8 109.7(4) . . ?
C77 O78 Ni6 124.8(4) . . ?
Ni8 O78 Ni6 91.57(17) . . ?
C77 O78 Ni5 123.1(4) . . ?
Ni8 O78 Ni5 98.5(2) . . ?
Ni6 O78 Ni5 101.77(19) . . ?
O103 C101 O104 130.0(8) . . ?
O103 C101 C102 113.5(8) . . ?
O104 C101 C102 116.5(8) . . ?
C101 O103 Ni2 125.6(5) . . ?
C101 O104 Ni4 122.2(5) . . ?
O114 C111 O113 128.2(8) . . ?
O114 C111 C112 116.9(7) . . ?
O113 C111 C112 114.8(7) . . ?
C111 O113 Ni1 125.7(5) . . ?
C111 O114 Ni3 126.3(5) . . ?
O123 C121 O124 126.2(5) . . ?
O123 C121 C122 117.1(6) . . ?
O124 C121 C122 116.7(6) . . ?
C121 O123 Ni8 125.4(4) . . ?
C121 O124 Ni6 126.6(4) . . ?
O134 C131 O133 126.9(6) . . ?
O134 C131 C132 119.2(6) . . ?
O133 C131 C132 113.8(6) . . ?
C131 O133 Ni5 123.2(4) . . ?
C131 O134 Ni7 128.5(4) . . ?
O8 Ni1 O113 92.1(2) . . ?
O8 Ni1 O18 80.3(2) . . ?
O113 Ni1 O18 166.9(2) . . ?
O8 Ni1 O38 84.2(2) . . ?
O113 Ni1 O38 90.8(2) . . ?
O18 Ni1 O38 78.03(19) . . ?
O8 Ni1 N1 78.6(2) . . ?
O113 Ni1 N1 86.8(2) . . ?
O18 Ni1 N1 101.8(2) . . ?
O38 Ni1 N1 162.5(2) . . ?
O8 Ni1 Cl1 170.55(16) . . ?
O113 Ni1 Cl1 94.19(17) . . ?
O18 Ni1 Cl1 92.24(16) . . ?
O38 Ni1 Cl1 88.68(16) . . ?
N1 Ni1 Cl1 108.74(16) . . ?
O8 Ni1 Ni3 43.92(13) . . ?
O113 Ni1 Ni3 79.87(15) . . ?
O18 Ni1 Ni3 87.32(13) . . ?
O38 Ni1 Ni3 42.99(15) . . ?
N1 Ni1 Ni3 119.66(16) . . ?
Cl1 Ni1 Ni3 130.61(6) . . ?
O28 Ni2 O103 93.9(2) . . ?
O28 Ni2 O38 80.9(2) . . ?
O103 Ni2 O38 168.5(2) . . ?
O28 Ni2 O18 85.8(2) . . ?
O103 Ni2 O18 90.5(2) . . ?
O38 Ni2 O18 78.98(18) . . ?
O28 Ni2 N21 79.5(2) . . ?
O103 Ni2 N21 86.4(2) . . ?
O38 Ni2 N21 102.6(2) . . ?
O18 Ni2 N21 164.8(2) . . ?
O28 Ni2 O231 168.31(18) . . ?
O103 Ni2 O231 95.1(2) . . ?
O38 Ni2 O231 88.9(2) . . ?
O18 Ni2 O231 86.71(18) . . ?
N21 Ni2 O231 108.4(2) . . ?
O28 Ni2 Ni4 44.56(14) . . ?
O103 Ni2 Ni4 81.19(16) . . ?
O38 Ni2 Ni4 87.97(15) . . ?
O18 Ni2 Ni4 43.85(14) . . ?
N21 Ni2 Ni4 120.91(18) . . ?
O231 Ni2 Ni4 130.03(12) . . ?
O38 Ni3 O114 92.3(2) . . ?
O38 Ni3 O8 84.42(19) . . ?
O114 Ni3 O8 90.5(2) . . ?
O38 Ni3 O28 79.3(2) . . ?
O114 Ni3 O28 166.36(18) . . ?
O8 Ni3 O28 78.14(19) . . ?
O38 Ni3 N31 78.6(2) . . ?
O114 Ni3 N31 87.4(2) . . ?
O8 Ni3 N31 162.8(2) . . ?
O28 Ni3 N31 101.3(2) . . ?
O38 Ni3 Cl2 170.74(15) . . ?
O114 Ni3 Cl2 94.31(17) . . ?
O8 Ni3 Cl2 89.03(16) . . ?
O28 Ni3 Cl2 92.96(15) . . ?
N31 Ni3 Cl2 108.1(2) . . ?
O38 Ni3 Ni1 44.15(13) . . ?
O114 Ni3 Ni1 79.74(14) . . ?
O8 Ni3 Ni1 43.03(15) . . ?
O28 Ni3 Ni1 86.78(13) . . ?
N31 Ni3 Ni1 119.94(19) . . ?
Cl2 Ni3 Ni1 131.04(6) . . ?
O18 Ni4 O28 85.47(19) . . ?
O18 Ni4 O8 80.46(19) . . ?
O28 Ni4 O8 78.60(18) . . ?
O18 Ni4 O104 93.3(2) . . ?
O28 Ni4 O104 90.1(2) . . ?
O8 Ni4 O104 167.5(2) . . ?
O18 Ni4 O221 166.86(19) . . ?
O28 Ni4 O221 88.10(19) . . ?
O8 Ni4 O221 87.0(2) . . ?
O104 Ni4 O221 98.1(2) . . ?
O18 Ni4 N11 80.6(2) . . ?
O28 Ni4 N11 165.9(2) . . ?
O8 Ni4 N11 101.2(2) . . ?
O104 Ni4 N11 88.4(2) . . ?
O221 Ni4 N11 106.0(2) . . ?
O18 Ni4 Ni2 44.87(13) . . ?
O28 Ni4 Ni2 43.17(14) . . ?
O8 Ni4 Ni2 87.39(15) . . ?
O104 Ni4 Ni2 80.60(18) . . ?
O221 Ni4 Ni2 131.00(13) . . ?
N11 Ni4 Ni2 122.80(17) . . ?
O48 Ni5 O133 96.2(2) . . ?
O48 Ni5 O78 80.91(19) . . ?
O133 Ni5 O78 170.44(18) . . ?
O48 Ni5 O58 85.25(17) . . ?
O133 Ni5 O58 92.92(19) . . ?
O78 Ni5 O58 77.80(17) . . ?
O48 Ni5 O211 167.52(19) . . ?
O133 Ni5 O211 94.7(2) . . ?
O78 Ni5 O211 87.3(2) . . ?
O58 Ni5 O211 88.2(2) . . ?
O48 Ni5 N41 79.1(2) . . ?
O133 Ni5 N41 87.9(2) . . ?
O78 Ni5 N41 100.4(2) . . ?
O58 Ni5 N41 164.4(2) . . ?
O211 Ni5 N41 107.3(2) . . ?
O48 Ni5 Ni7 44.75(12) . . ?
O133 Ni5 Ni7 82.79(13) . . ?
O78 Ni5 Ni7 88.83(11) . . ?
O58 Ni5 Ni7 43.83(13) . . ?
O211 Ni5 Ni7 131.38(15) . . ?
N41 Ni5 Ni7 121.03(18) . . ?
O68 Ni6 O58 78.79(18) . . ?
O68 Ni6 O124 91.40(18) . . ?
O58 Ni6 O124 166.06(19) . . ?
O68 Ni6 O78 85.70(18) . . ?
O58 Ni6 O78 78.35(17) . . ?
O124 Ni6 O78 91.18(18) . . ?
O68 Ni6 N61 79.28(19) . . ?
O58 Ni6 N61 100.06(19) . . ?
O124 Ni6 N61 87.64(19) . . ?
O78 Ni6 N61 164.9(2) . . ?
O68 Ni6 Cl3 170.15(13) . . ?
O58 Ni6 Cl3 93.54(14) . . ?
O124 Ni6 Cl3 95.02(14) . . ?
O78 Ni6 Cl3 86.70(14) . . ?
N61 Ni6 Cl3 108.40(17) . . ?
O68 Ni6 Ni8 44.66(11) . . ?
O58 Ni6 Ni8 86.66(13) . . ?
O124 Ni6 Ni8 79.41(13) . . ?
O78 Ni6 Ni8 43.86(14) . . ?
N61 Ni6 Ni8 121.30(16) . . ?
Cl3 Ni6 Ni8 129.48(6) . . ?
O58 Ni7 O134 91.4(2) . . ?
O58 Ni7 O48 84.39(17) . . ?
O134 Ni7 O48 90.46(19) . . ?
O58 Ni7 O68 77.62(17) . . ?
O134 Ni7 O68 164.89(18) . . ?
O48 Ni7 O68 78.27(17) . . ?
O58 Ni7 N51 79.38(19) . . ?
O134 Ni7 N51 87.3(2) . . ?
O48 Ni7 N51 163.6(2) . . ?
O68 Ni7 N51 100.63(19) . . ?
O58 Ni7 Cl4 169.33(13) . . ?
O134 Ni7 Cl4 95.87(16) . . ?
O48 Ni7 Cl4 87.76(13) . . ?
O68 Ni7 Cl4 93.73(13) . . ?
N51 Ni7 Cl4 108.67(16) . . ?
O58 Ni7 Ni5 44.71(12) . . ?
O134 Ni7 Ni5 78.07(14) . . ?
O48 Ni7 Ni5 42.96(13) . . ?
O68 Ni7 Ni5 86.82(11) . . ?
N51 Ni7 Ni5 120.80(15) . . ?
Cl4 Ni7 Ni5 129.55(5) . . ?
O78 Ni8 O123 95.33(19) . . ?
O78 Ni8 O48 80.43(18) . . ?
O123 Ni8 O48 169.66(18) . . ?
O78 Ni8 O68 85.52(17) . . ?
O123 Ni8 O68 91.03(18) . . ?
O48 Ni8 O68 79.29(17) . . ?
O78 Ni8 O201 166.90(18) . . ?
O123 Ni8 O201 96.60(19) . . ?
O48 Ni8 O201 86.90(18) . . ?
O68 Ni8 O201 88.87(17) . . ?
O78 Ni8 N71 80.2(2) . . ?
O123 Ni8 N71 85.92(18) . . ?
O48 Ni8 N71 102.50(18) . . ?
O68 Ni8 N71 165.0(2) . . ?
O201 Ni8 N71 106.1(2) . . ?
O78 Ni8 Ni6 44.57(12) . . ?
O123 Ni8 Ni6 82.02(13) . . ?
O48 Ni8 Ni6 88.43(13) . . ?
O68 Ni8 Ni6 43.76(12) . . ?
O201 Ni8 Ni6 132.32(13) . . ?
N71 Ni8 Ni6 121.25(18) . . ?
C202 O201 Ni8 126.4(4) . . ?
C211 O211 Ni5 124.4(9) . . ?
C222 O221 Ni4 128.5(5) . . ?
C232 O231 Ni2 124.1(6) . . ?

loop_
_geom_bond_atom_site_label_1
_geom_bond_atom_site_label_2
_geom_bond_distance
_geom_bond_site_symmetry_2
_geom_bond_publ_flag
N1 C2 1.331(9) . ?
N1 C6 1.363(9) . ?
N1 Ni1 2.151(6) . ?
C2 C3 1.379(10) . ?
C2 C7 1.516(9) . ?
C3 C4 1.387(10) . ?
C4 C5 1.390(11) . ?
C5 C6 1.363(10) . ?
C6 C9 1.494(11) . ?
C7 O8 1.371(9) . ?
O8 Ni1 2.037(5) . ?
O8 Ni3 2.070(4) . ?
O8 Ni4 2.078(5) . ?
N11 C16 1.345(9) . ?
N11 C12 1.361(9) . ?
N11 Ni4 2.122(5) . ?
C12 C13 1.384(9) . ?
C12 C17 1.506(9) . ?
C13 C14 1.361(11) . ?
C14 C15 1.356(11) . ?
C15 C16 1.382(10) . ?
C16 C19 1.475(10) . ?
C17 O18 1.404(7) . ?
O18 Ni4 2.026(5) . ?
O18 Ni2 2.063(5) . ?
O18 Ni1 2.076(5) . ?
N21 C26 1.349(10) . ?
N21 C22 1.374(9) . ?
N21 Ni2 2.144(6) . ?
C22 C23 1.383(9) . ?
C22 C27 1.471(10) . ?
C23 C24 1.362(11) . ?
C24 C25 1.372(12) . ?
C25 C26 1.380(10) . ?
C26 C29 1.494(11) . ?
C27 O28 1.421(8) . ?
O28 Ni2 2.002(5) . ?
O28 Ni4 2.053(5) . ?
O28 Ni3 2.081(5) . ?
N31 C32 1.345(10) . ?
N31 C36 1.370(9) . ?
N31 Ni3 2.147(6) . ?
C32 C33 1.371(11) . ?
C32 C37 1.481(10) . ?
C33 C34 1.407(11) . ?
C34 C35 1.355(12) . ?
C35 C36 1.394(12) . ?
C36 C39 1.478(11) . ?
C37 O38 1.391(8) . ?
O38 Ni3 2.035(5) . ?
O38 Ni2 2.049(5) . ?
O38 Ni1 2.079(5) . ?
N41 C42 1.322(10) . ?
N41 C46 1.332(9) . ?
N41 Ni5 2.152(6) . ?
C42 C43 1.378(11) . ?
C42 C47 1.530(10) . ?
C43 C44 1.356(12) . ?
C44 C45 1.354(14) . ?
C45 C46 1.392(12) . ?
C46 C49 1.482(11) . ?
C47 O48 1.421(8) . ?
O48 Ni5 2.006(5) . ?
O48 Ni8 2.058(5) . ?
O48 Ni7 2.072(4) . ?
N51 C52 1.358(8) . ?
N51 C56 1.364(8) . ?
N51 Ni7 2.168(5) . ?
C52 C53 1.402(9) . ?
C52 C57 1.481(9) . ?
C53 C54 1.317(11) . ?
C54 C55 1.397(11) . ?
C55 C56 1.385(10) . ?
C56 C59 1.480(10) . ?
C57 O58 1.422(7) . ?
O58 Ni7 2.037(5) . ?
O58 Ni6 2.050(5) . ?
O58 Ni5 2.069(4) . ?
N61 C62 1.325(9) . ?
N61 C66 1.383(9) . ?
N61 Ni6 2.134(5) . ?
C62 C63 1.386(9) . ?
C62 C67 1.511(9) . ?
C63 C64 1.373(11) . ?
C64 C65 1.397(12) . ?
C65 C66 1.375(11) . ?
C66 C69 1.501(11) . ?
C67 O68 1.398(7) . ?
O68 Ni6 2.031(4) . ?
O68 Ni8 2.064(4) . ?
O68 Ni7 2.095(5) . ?
N71 C76 1.322(9) . ?
N71 C72 1.325(9) . ?
N71 Ni8 2.143(5) . ?
C72 C73 1.415(8) . ?
C72 C77 1.509(10) . ?
C73 C74 1.363(11) . ?
C74 C75 1.374(11) . ?
C75 C76 1.389(10) . ?
C76 C79 1.480(11) . ?
C77 O78 1.402(7) . ?
O78 Ni8 2.035(5) . ?
O78 Ni6 2.061(4) . ?
O78 Ni5 2.066(5) . ?
C101 O103 1.219(10) . ?
C101 O104 1.289(10) . ?
C101 C102 1.503(12) . ?
O103 Ni2 2.045(5) . ?
O104 Ni4 2.100(5) . ?
C111 O114 1.233(9) . ?
C111 O113 1.275(9) . ?
C111 C112 1.490(12) . ?
O113 Ni1 2.046(5) . ?
O114 Ni3 2.054(6) . ?
C121 O123 1.261(8) . ?
C121 O124 1.293(8) . ?
C121 C122 1.507(8) . ?
O123 Ni8 2.034(5) . ?
O124 Ni6 2.060(5) . ?
C131 O134 1.252(8) . ?
C131 O133 1.273(8) . ?
C131 C132 1.527(9) . ?
O133 Ni5 2.045(4) . ?
O134 Ni7 2.066(5) . ?
Ni1 Cl1 2.390(3) . ?
Ni1 Ni3 2.9803(12) . ?
Ni2 O231 2.165(5) . ?
Ni2 Ni4 2.9234(14) . ?
Ni3 Cl2 2.376(2) . ?
Ni4 O221 2.119(5) . ?
Ni5 O211 2.073(6) . ?
Ni5 Ni7 2.9405(11) . ?
Ni6 Cl3 2.4101(19) . ?
Ni6 Ni8 2.9356(12) . ?
Ni7 Cl4 2.3943(18) . ?
Ni8 O201 2.065(5) . ?
O201 C202 1.426(4) . ?
O211 C211 1.423(5) . ?
O221 C222 1.430(5) . ?
O231 C232 1.411(5) . ?
O301 C302 1.440(2) . ?
